data_2015300
loop_
_publ_author_name
'M. Enriqueta D\'iaz de Vivar'
'Sergio Baggio'
'Mar\'ia Teresa Garland'
'Ricardo Baggio'

_publ_section_title
;Di-\m~2~-sulfito-\k^8^<i>O</i>,<i>O</i>':<i>O</i>',<i>O</i>''-bis[(2,4,6-tri-2-pyridyl-1,3,5-triazine-\k^3^<i>N</i>^2^,<i>N</i>^1^,<i>N</i>^6^)cadmium(II)]
 octahydrate
;
_journal_coeditor_code FG3013
_journal_issue 5
_journal_name_full 'Acta Crystallographica Section C'
_journal_page_first m195
_journal_page_last m198
_journal_paper_doi 10.1107/S0108270106012078
_journal_volume 62
_journal_year 2006
_chemical_formula_iupac '[Cd2 (S O3)2 (C18 H12 N6)2], 8H2 O'
_chemical_formula_moiety 'C36 H24 Cd2 N12 O6 S2, 8H2 O'
_chemical_formula_sum 'C36 H40 Cd2 N12 O14 S2'
_chemical_formula_weight 1153.72
_chemical_name_systematic
;
Di-\m~2~-sulfito-\k^4^O,O':\k^4^O',O''-[2,4,6-tris(2-pyridyl)-
1,3,5-triazine-\k^3^N^2^,N^1^,N^6^]cadmium(II) octahydrate
;
_space_group_IT_number 2
_symmetry_cell_setting triclinic
_symmetry_space_group_name_Hall '-P 1'
_symmetry_space_group_name_H-M 'P -1'
_atom_sites_solution_hydrogens geom
_atom_sites_solution_primary direct
_atom_sites_solution_secondary difmap
_audit_creation_method SHELXL-97
_cell_angle_alpha 103.902(2)
_cell_angle_beta 107.988(2)
_cell_angle_gamma 91.639(2)
_cell_formula_units_Z 1
_cell_length_a 8.5826(12)
_cell_length_b 10.5117(14)
_cell_length_c 13.1078(17)
_cell_measurement_temperature 295(2)
_cell_volume 1085.0(3)
_computing_cell_refinement 'SAINT-NT (Bruker, 2000)'
_computing_data_collection 'SMART-NT (Bruker, 2001)'
_computing_data_reduction SAINT-NT
_computing_molecular_graphics 'SHELXTL-NT (Sheldrick, 2000)'
_computing_publication_material 'SHELXTL-NT and PLATON (Spek, 2005)'
_computing_structure_refinement 'SHELXL97 (Sheldrick, 1997)'
_computing_structure_solution 'SHELXS97 (Sheldrick, 1997)'
_diffrn_ambient_temperature 295(2)
_diffrn_measured_fraction_theta_full 0.995
_diffrn_measured_fraction_theta_max 0.893
_diffrn_measurement_device_type 'Bruker SMART CCD area-detector'
_diffrn_measurement_method '\f and \w'
_diffrn_radiation_monochromator graphite
_diffrn_radiation_source 'fine-focus sealed tube'
_diffrn_radiation_type MoK\a
_diffrn_radiation_wavelength 0.71073
_diffrn_reflns_av_R_equivalents 0.0193
_diffrn_reflns_av_sigmaI/netI 0.0318
_diffrn_reflns_limit_h_max 11
_diffrn_reflns_limit_h_min -11
_diffrn_reflns_limit_k_max 13
_diffrn_reflns_limit_k_min -13
_diffrn_reflns_limit_l_max 17
_diffrn_reflns_limit_l_min -16
_diffrn_reflns_number 9107
_diffrn_reflns_theta_full 25.00
_diffrn_reflns_theta_max 27.98
_diffrn_reflns_theta_min 1.69
_diffrn_standards_number 0
_exptl_absorpt_coefficient_mu 1.157
_exptl_absorpt_correction_T_max 0.88
_exptl_absorpt_correction_T_min 0.74
_exptl_absorpt_correction_type multi-scan
_exptl_absorpt_process_details '(SADABS; Sheldrick, 2001)'
_exptl_crystal_colour colorless
_exptl_crystal_density_diffrn 1.766
_exptl_crystal_density_method 'not measured'
_exptl_crystal_description blocks
_exptl_crystal_F_000 580
_exptl_crystal_size_max 0.26
_exptl_crystal_size_mid 0.18
_exptl_crystal_size_min 0.12
_refine_diff_density_max 1.128
_refine_diff_density_min -0.376
_refine_ls_extinction_method none
_refine_ls_goodness_of_fit_ref 0.843
_refine_ls_hydrogen_treatment mixed
_refine_ls_matrix_type full
_refine_ls_number_parameters 331
_refine_ls_number_reflns 4665
_refine_ls_number_restraints 12
_refine_ls_restrained_S_all 0.842
_refine_ls_R_factor_all 0.0364
_refine_ls_R_factor_gt 0.0332
_refine_ls_shift/su_max 0.002
_refine_ls_shift/su_mean 0.000
_refine_ls_structure_factor_coef Fsqd
_refine_ls_weighting_details 'calc w=1/[\s^2^(Fo^2^)+(0.0703P)^2^+0.6306P] where P=(Fo^2^+2Fc^2^)/3'
_refine_ls_weighting_scheme calc
_refine_ls_wR_factor_gt 0.0851
_refine_ls_wR_factor_ref 0.0881
_reflns_number_gt 4289
_reflns_number_total 4665
_reflns_threshold_expression I>2\s(I)
_cod_data_source_file fg3013.cif
_cod_data_source_block I
_cod_original_sg_symbol_H-M P-1
_cod_database_code 2015300

loop_
_symmetry_equiv_pos_as_xyz
'x, y, z'
'-x, -y, -z'

loop_
_atom_site_type_symbol
_atom_site_label
_atom_site_fract_x
_atom_site_fract_y
_atom_site_fract_z
_atom_site_U_iso_or_equiv
_atom_site_adp_type
_atom_site_calc_flag
_atom_site_refinement_flags
_atom_site_occupancy
Cd Cd1 0.51459(2) 0.596554(17) 0.641740(14) 0.03450(8) Uani d . 1
S S1 0.69658(9) 0.36093(7) 0.57426(5) 0.03723(15) Uani d . 1
O O1 0.7434(3) 0.3759(2) 0.47503(17) 0.0477(5) Uani d . 1
O O2 0.7513(2) 0.4936(2) 0.66154(16) 0.0440(5) Uani d . 1
O O3 0.5088(2) 0.3598(2) 0.53321(16) 0.0432(4) Uani d . 1
N N1 0.6839(3) 0.8109(2) 0.71068(18) 0.0369(5) Uani d . 1
N N2 0.5413(3) 0.7031(2) 0.82694(17) 0.0347(5) Uani d . 1
N N3 0.3430(3) 0.4824(2) 0.71436(18) 0.0362(5) Uani d . 1
N N4 0.4820(3) 0.7009(2) 0.98974(18) 0.0371(5) Uani d . 1
N N5 0.6551(3) 0.8803(2) 0.98680(19) 0.0384(5) Uani d . 1
N N6 0.6872(3) 0.9952(3) 1.2021(2) 0.0464(6) Uani d . 1
C C1 0.7557(4) 0.8613(3) 0.6501(2) 0.0429(6) Uani d . 1
H H1B 0.7319 0.8178 0.5755 0.051 Uiso calc R 1
C C2 0.8636(4) 0.9750(3) 0.6936(3) 0.0499(7) Uani d . 1
H H2A 0.9113 1.0072 0.6487 0.060 Uiso calc R 1
C C3 0.9001(4) 1.0403(3) 0.8032(3) 0.0520(8) Uani d . 1
H H3A 0.9747 1.1161 0.8342 0.062 Uiso calc R 1
C C4 0.8243(4) 0.9918(3) 0.8671(2) 0.0437(6) Uani d . 1
H H4B 0.8440 1.0357 0.9413 0.052 Uiso calc R 1
C C5 0.7187(3) 0.8768(3) 0.8181(2) 0.0348(5) Uani d . 1
C C6 0.6347(3) 0.8171(3) 0.8818(2) 0.0339(5) Uani d . 1
C C7 0.5751(3) 0.8164(3) 1.0366(2) 0.0350(5) Uani d . 1
C C8 0.4653(3) 0.6493(3) 0.8837(2) 0.0338(5) Uani d . 1
C C9 0.3518(3) 0.5281(3) 0.8207(2) 0.0338(5) Uani d . 1
C C10 0.2536(4) 0.4707(3) 0.8676(3) 0.0433(6) Uani d . 1
H H10A 0.2650 0.5020 0.9424 0.052 Uiso calc R 1
C C11 0.1387(4) 0.3657(3) 0.8002(3) 0.0491(7) Uani d . 1
H H11A 0.0700 0.3256 0.8288 0.059 Uiso calc R 1
C C12 0.1266(4) 0.3211(3) 0.6902(3) 0.0473(7) Uani d . 1
H H12A 0.0486 0.2513 0.6433 0.057 Uiso calc R 1
C C13 0.2316(4) 0.3812(3) 0.6505(2) 0.0428(6) Uani d . 1
H H13A 0.2244 0.3497 0.5764 0.051 Uiso calc R 1
C C14 0.5919(3) 0.8798(3) 1.1547(2) 0.0363(6) Uani d . 1
C C15 0.5113(4) 0.8197(3) 1.2102(2) 0.0443(6) Uani d . 1
H H15A 0.4450 0.7400 1.1744 0.053 Uiso calc R 1
C C16 0.5315(4) 0.8808(3) 1.3198(3) 0.0501(7) Uani d . 1
H H16A 0.4796 0.8424 1.3594 0.060 Uiso calc R 1
C C17 0.6287(4) 0.9984(3) 1.3695(2) 0.0511(8) Uani d . 1
H H17A 0.6446 1.0412 1.4434 0.061 Uiso calc R 1
C C18 0.7029(5) 1.0524(3) 1.3075(3) 0.0536(8) Uani d . 1
H H18A 0.7675 1.1332 1.3413 0.064 Uiso calc R 1
O O1W 1.1519(4) 0.7983(3) 0.8610(2) 0.0656(7) Uani d D 1
H H1WA 1.108(5) 0.754(3) 0.7968(14) 0.066(13) Uiso d D 1
H H1WB 1.195(5) 0.870(2) 0.863(3) 0.076(14) Uiso d D 1
O O2W 0.7897(4) 0.4772(3) 0.8799(2) 0.0662(7) Uani d D 1
H H2WA 0.859(6) 0.541(4) 0.912(3) 0.13(2) Uiso d D 1
H H2WB 0.773(5) 0.458(4) 0.8130(10) 0.082(14) Uiso d D 1
O O3W 1.0118(3) 0.6592(3) 0.6336(3) 0.0638(6) Uani d D 1
H H3WA 0.950(5) 0.603(3) 0.641(4) 0.097(18) Uiso d D 1
H H3WB 1.065(5) 0.625(4) 0.594(3) 0.077(14) Uiso d D 1
O O4W 1.0274(4) 0.6911(3) 1.0013(2) 0.0685(7) Uani d D 1
H H4WA 1.065(4) 0.715(4) 0.958(3) 0.062(12) Uiso d D 1
H H4WB 1.094(5) 0.654(7) 1.040(5) 0.16(3) Uiso d D 1

loop_
_atom_site_aniso_label
_atom_site_aniso_U_11
_atom_site_aniso_U_22
_atom_site_aniso_U_33
_atom_site_aniso_U_12
_atom_site_aniso_U_13
_atom_site_aniso_U_23
Cd1 0.04067(13) 0.03593(12) 0.02733(12) -0.00239(8) 0.01467(8) 0.00512(8)
S1 0.0434(4) 0.0376(3) 0.0325(3) 0.0032(3) 0.0139(3) 0.0105(3)
O1 0.0474(11) 0.0636(13) 0.0390(10) 0.0083(10) 0.0236(9) 0.0135(10)
O2 0.0437(11) 0.0468(11) 0.0343(10) -0.0007(9) 0.0089(8) 0.0029(8)
O3 0.0408(10) 0.0505(11) 0.0384(10) -0.0059(9) 0.0147(8) 0.0106(9)
N1 0.0435(12) 0.0362(11) 0.0332(11) 0.0001(9) 0.0170(10) 0.0073(9)
N2 0.0424(12) 0.0332(11) 0.0301(11) -0.0010(9) 0.0161(9) 0.0061(9)
N3 0.0411(12) 0.0372(11) 0.0317(11) -0.0004(9) 0.0147(9) 0.0081(9)
N4 0.0445(12) 0.0375(11) 0.0313(11) 0.0008(10) 0.0156(10) 0.0084(9)
N5 0.0459(13) 0.0358(11) 0.0330(11) -0.0018(10) 0.0162(10) 0.0048(9)
N6 0.0580(15) 0.0458(13) 0.0333(12) -0.0039(12) 0.0187(11) 0.0027(10)
C1 0.0519(16) 0.0437(15) 0.0374(14) -0.0006(13) 0.0229(13) 0.0081(12)
C2 0.0607(19) 0.0467(16) 0.0522(17) -0.0035(14) 0.0317(15) 0.0150(14)
C3 0.0588(19) 0.0415(15) 0.0556(18) -0.0137(14) 0.0242(15) 0.0077(14)
C4 0.0515(17) 0.0380(14) 0.0388(15) -0.0049(12) 0.0182(13) 0.0016(12)
C5 0.0380(13) 0.0333(12) 0.0349(13) 0.0014(10) 0.0155(11) 0.0076(10)
C6 0.0373(13) 0.0349(12) 0.0289(12) 0.0031(10) 0.0115(10) 0.0066(10)
C7 0.0398(14) 0.0372(13) 0.0290(12) 0.0058(11) 0.0120(10) 0.0091(10)
C8 0.0382(13) 0.0344(12) 0.0313(12) 0.0038(10) 0.0145(11) 0.0093(10)
C9 0.0389(13) 0.0328(12) 0.0332(12) 0.0034(10) 0.0163(11) 0.0094(10)
C10 0.0536(17) 0.0418(14) 0.0434(15) 0.0009(13) 0.0277(13) 0.0124(12)
C11 0.0532(17) 0.0414(15) 0.0618(19) -0.0016(13) 0.0325(15) 0.0133(14)
C12 0.0429(15) 0.0399(14) 0.0550(18) -0.0036(12) 0.0157(14) 0.0060(13)
C13 0.0477(16) 0.0398(14) 0.0371(14) -0.0033(12) 0.0131(12) 0.0048(11)
C14 0.0417(14) 0.0387(13) 0.0296(12) 0.0072(11) 0.0139(11) 0.0074(11)
C15 0.0545(17) 0.0434(15) 0.0387(14) 0.0026(13) 0.0209(13) 0.0104(12)
C16 0.067(2) 0.0521(17) 0.0407(16) 0.0077(15) 0.0285(15) 0.0148(13)
C17 0.072(2) 0.0526(17) 0.0322(14) 0.0117(16) 0.0242(14) 0.0081(13)
C18 0.068(2) 0.0468(17) 0.0394(16) -0.0073(15) 0.0189(15) -0.0018(13)
O1W 0.0848(19) 0.0587(15) 0.0609(17) 0.0043(14) 0.0258(15) 0.0276(13)
O2W 0.0746(18) 0.085(2) 0.0417(13) -0.0008(15) 0.0244(13) 0.0165(13)
O3W 0.0599(15) 0.0549(14) 0.0780(18) -0.0028(12) 0.0353(14) 0.0043(13)
O4W 0.099(2) 0.0547(15) 0.0590(16) 0.0002(14) 0.0379(16) 0.0132(13)

loop_
_atom_type_symbol
_atom_type_description
_atom_type_scat_dispersion_real
_atom_type_scat_dispersion_imag
_atom_type_scat_source
C C 0.0033 0.0016 'International Tables Vol C Tables 4.2.6.8 and 6.1.1.4'
H H 0.0000 0.0000 'International Tables Vol C Tables 4.2.6.8 and 6.1.1.4'
N N 0.0061 0.0033 'International Tables Vol C Tables 4.2.6.8 and 6.1.1.4'
O O 0.0106 0.0060 'International Tables Vol C Tables 4.2.6.8 and 6.1.1.4'
S S 0.1246 0.1234 'International Tables Vol C Tables 4.2.6.8 and 6.1.1.4'
Cd Cd -0.8075 1.2024 'International Tables Vol C Tables 4.2.6.8 and 6.1.1.4'

loop_
_geom_angle_atom_site_label_1
_geom_angle_atom_site_label_2
_geom_angle_atom_site_label_3
_geom_angle_site_symmetry_1
_geom_angle_site_symmetry_3
_geom_angle
_geom_angle_publ_flag
O2 Cd1 O1 . 2_666 148.00(7) ?
O2 Cd1 N2 . . 102.30(7) ?
O1 Cd1 N2 2_666 . 109.26(8) ?
O2 Cd1 O3 . 2_666 97.32(7) ?
O1 Cd1 O3 2_666 2_666 60.25(7) ?
N2 Cd1 O3 . 2_666 141.88(7) ?
O2 Cd1 N3 . . 106.51(8) ?
O1 Cd1 N3 2_666 . 81.46(7) ?
N2 Cd1 N3 . . 67.59(7) ?
O3 Cd1 N3 2_666 . 136.23(7) ?
O2 Cd1 N1 . . 89.26(7) ?
O1 Cd1 N1 2_666 . 107.68(8) ?
N2 Cd1 N1 . . 66.77(7) ?
O3 Cd1 N1 2_666 . 81.29(7) ?
N3 Cd1 N1 . . 133.89(7) ?
O2 Cd1 O3 . . 58.63(7) ?
O1 Cd1 O3 2_666 . 93.89(7) ?
N2 Cd1 O3 . . 135.42(7) ?
O3 Cd1 O3 2_666 . 82.66(7) ?
N3 Cd1 O3 . . 79.44(7) ?
N1 Cd1 O3 . . 141.63(7) ?
O2 Cd1 S1 . 2_666 123.66(5) ?
O1 Cd1 S1 2_666 2_666 29.88(5) ?
N2 Cd1 S1 . 2_666 131.50(6) ?
O3 Cd1 S1 2_666 2_666 30.48(5) ?
N3 Cd1 S1 . 2_666 108.36(6) ?
N1 Cd1 S1 . 2_666 96.83(6) ?
O3 Cd1 S1 . 2_666 86.26(5) ?
O1 S1 O2 . . 106.54(12) y
O1 S1 O3 . . 102.60(12) y
O2 S1 O3 . . 102.16(12) y
O1 S1 Cd1 . 2_666 50.36(8) ?
O2 S1 Cd1 . 2_666 109.41(8) ?
O3 S1 Cd1 . 2_666 52.46(8) ?
S1 O1 Cd1 . 2_666 99.76(10) ?
S1 O2 Cd1 . . 104.31(10) ?
S1 O3 Cd1 . 2_666 97.06(9) ?
S1 O3 Cd1 . . 94.14(9) ?
Cd1 O3 Cd1 2_666 . 97.34(7) ?
C1 N1 C5 . . 117.4(2) ?
C1 N1 Cd1 . . 123.55(18) ?
C5 N1 Cd1 . . 118.77(17) ?
C6 N2 C8 . . 116.3(2) ?
C6 N2 Cd1 . . 122.73(17) ?
C8 N2 Cd1 . . 120.96(17) ?
C13 N3 C9 . . 118.6(2) ?
C13 N3 Cd1 . . 122.27(18) ?
C9 N3 Cd1 . . 119.00(17) ?
C8 N4 C7 . . 115.3(2) ?
C6 N5 C7 . . 113.8(2) ?
C18 N6 C14 . . 117.2(3) ?
N1 C1 C2 . . 122.7(3) ?
N1 C1 H1B . . 118.6 ?
C2 C1 H1B . . 118.6 ?
C3 C2 C1 . . 119.5(3) ?
C3 C2 H2A . . 120.3 ?
C1 C2 H2A . . 120.3 ?
C2 C3 C4 . . 118.9(3) ?
C2 C3 H3A . . 120.5 ?
C4 C3 H3A . . 120.5 ?
C5 C4 C3 . . 118.3(3) ?
C5 C4 H4B . . 120.9 ?
C3 C4 H4B . . 120.9 ?
N1 C5 C4 . . 123.2(2) ?
N1 C5 C6 . . 115.3(2) ?
C4 C5 C6 . . 121.5(2) ?
N5 C6 N2 . . 124.9(2) ?
N5 C6 C5 . . 119.0(2) ?
N2 C6 C5 . . 116.1(2) ?
N4 C7 N5 . . 125.8(2) ?
N4 C7 C14 . . 116.8(2) ?
N5 C7 C14 . . 117.4(2) ?
N4 C8 N2 . . 123.9(2) ?
N4 C8 C9 . . 119.8(2) ?
N2 C8 C9 . . 116.3(2) ?
N3 C9 C10 . . 122.5(3) ?
N3 C9 C8 . . 115.8(2) ?
C10 C9 C8 . . 121.6(2) ?
C11 C10 C9 . . 118.2(3) ?
C11 C10 H10A . . 120.9 ?
C9 C10 H10A . . 120.9 ?
C12 C11 C10 . . 119.3(3) ?
C12 C11 H11A . . 120.3 ?
C10 C11 H11A . . 120.3 ?
C11 C12 C13 . . 119.0(3) ?
C11 C12 H12A . . 120.5 ?
C13 C12 H12A . . 120.5 ?
N3 C13 C12 . . 122.4(3) ?
N3 C13 H13A . . 118.8 ?
C12 C13 H13A . . 118.8 ?
N6 C14 C15 . . 123.0(3) ?
N6 C14 C7 . . 116.7(2) ?
C15 C14 C7 . . 120.2(3) ?
C16 C15 C14 . . 118.4(3) ?
C16 C15 H15A . . 120.8 ?
C14 C15 H15A . . 120.8 ?
C17 C16 C15 . . 119.3(3) ?
C17 C16 H16A . . 120.4 ?
C15 C16 H16A . . 120.4 ?
C16 C17 C18 . . 118.5(3) ?
C16 C17 H17A . . 120.7 ?
C18 C17 H17A . . 120.7 ?
N6 C18 C17 . . 123.6(3) ?
N6 C18 H18A . . 118.2 ?
C17 C18 H18A . . 118.2 ?
H1WA O1W H1WB . . 111(4) ?
H2WA O2W H2WB . . 111(4) ?
H3WA O3W H3WB . . 110(4) ?
H4WA O4W H4WB . . 111(4) ?

loop_
_geom_bond_atom_site_label_1
_geom_bond_atom_site_label_2
_geom_bond_site_symmetry_2
_geom_bond_distance
_geom_bond_publ_flag
Cd1 O1 2_666 2.342(2) y
Cd1 O2 . 2.302(2) y
Cd1 O3 . 2.543(2) y
Cd1 O3 2_666 2.395(2) y
Cd1 N1 . 2.455(2) y
Cd1 N2 . 2.353(2) y
Cd1 N3 . 2.414(2) y
S1 O1 . 1.515(2) y
S1 O2 . 1.529(2) y
S1 O3 . 1.532(2) y
N1 C1 . 1.332(4) ?
N1 C5 . 1.346(3) ?
N2 C6 . 1.331(3) ?
N2 C8 . 1.334(3) ?
N3 C13 . 1.329(4) ?
N3 C9 . 1.338(3) ?
N4 C8 . 1.325(3) ?
N4 C7 . 1.331(4) ?
N5 C6 . 1.331(3) ?
N5 C7 . 1.345(4) ?
N6 C18 . 1.330(4) ?
N6 C14 . 1.339(4) ?
C1 C2 . 1.377(4) ?
C1 H1B . 0.9300 ?
C2 C3 . 1.367(5) ?
C2 H2A . 0.9300 ?
C3 C4 . 1.381(4) ?
C3 H3A . 0.9300 ?
C4 C5 . 1.379(4) ?
C4 H4B . 0.9300 ?
C5 C6 . 1.486(4) ?
C7 C14 . 1.491(4) ?
C8 C9 . 1.477(4) ?
C9 C10 . 1.386(4) ?
C10 C11 . 1.379(4) ?
C10 H10A . 0.9300 ?
C11 C12 . 1.374(5) ?
C11 H11A . 0.9300 ?
C12 C13 . 1.378(4) ?
C12 H12A . 0.9300 ?
C13 H13A . 0.9300 ?
C14 C15 . 1.383(4) ?
C15 C16 . 1.379(4) ?
C15 H15A . 0.9300 ?
C16 C17 . 1.366(5) ?
C16 H16A . 0.9300 ?
C17 C18 . 1.382(5) ?
C17 H17A . 0.9300 ?
C18 H18A . 0.9300 ?
O1W H1WA . 0.82(2) ?
O1W H1WB . 0.82(3) ?
O2W H2WA . 0.82(5) ?
O2W H2WB . 0.82(2) ?
O3W H3WA . 0.83(4) ?
O3W H3WB . 0.82(4) ?
O4W H4WA . 0.81(4) ?
O4W H4WB . 0.82(5) ?

loop_
_geom_hbond_atom_site_label_D
_geom_hbond_atom_site_label_H
_geom_hbond_atom_site_label_A
_geom_hbond_site_symmetry_A
_geom_hbond_distance_DH
_geom_hbond_distance_HA
_geom_hbond_distance_DA
_geom_hbond_angle_DHA
O1W H1WA O3W . 0.82(2) 2.02(2) 2.838(4) 174(3)
O1W H1WB N6 2_777 0.82(3) 2.19(3) 2.950(4) 154(4)
O2W H2WA O4W . 0.82(5) 1.97(4) 2.785(4) 175(5)
O2W H2WB O2 . 0.82(2) 2.06(2) 2.827(3) 156(4)
O3W H3WA O2 . 0.83(4) 2.15(4) 2.958(3) 166(4)
O3W H3WB O1 2_766 0.82(4) 2.11(4) 2.867(3) 154(4)
O4W H4WA O1W . 0.82(4) 2.01(4) 2.817(4) 173(4)
O4W H4WB O2W 2_767 0.82(5) 2.03(5) 2.827(5) 165(7)
